data_1559842
loop_
_publ_author_name
'Chen, P.Y.'
'Wang, Guirong'

_publ_section_title
;
 Syntheses, structure determination and characterization of two novel
 non-centrosymmetric mixed alkali rare-earth orthoborates: K3Li3RE7(BO3)9
 (RE=Dy, Tb)
;
_journal_name_full 'Solid State Sciences'
_journal_page_first 106442
_journal_paper_doi 10.1016/j.solidstatesciences.2020.106442
_journal_volume 108
_journal_year 2020
_chemical_formula_sum 'B9 K3 Li3 O27 Tb7'
_chemical_formula_weight 1779.85
_space_group_crystal_system orthorhombic
_space_group_IT_number 29
_space_group_name_Hall 'P 2c -2ac'
_space_group_name_H-M_alt 'P c a 21'
_atom_sites_solution_hydrogens .
_audit_creation_method SHELXL-2018/3
_cell_angle_alpha 90
_cell_angle_beta 90
_cell_angle_gamma 90
_cell_formula_units_Z 4
_cell_length_a 20.9218(9)
_cell_length_b 6.4420(3)
_cell_length_c 17.5285(8)
_cell_measurement_reflns_used 9978
_cell_measurement_temperature 299(2)
_cell_measurement_theta_max 30.57
_cell_measurement_theta_min 3.03
_cell_volume 2362.46(18)
_computing_structure_refinement 'SHELXL-2018/3 (Sheldrick, 2018)'
_computing_structure_solution 'SHELXT 2014/5 (Sheldrick, 2014)'
_diffrn_ambient_temperature 299(2)
_diffrn_measured_fraction_theta_full 1.000
_diffrn_measured_fraction_theta_max 1.000
_diffrn_measurement_device_type 'Rigaku XtaLAB AFC12'
_diffrn_radiation_type MoK\a
_diffrn_radiation_wavelength 0.71073
_diffrn_reflns_av_R_equivalents 0.0703
_diffrn_reflns_av_unetI/netI 0.0256
_diffrn_reflns_Laue_measured_fraction_full 1.000
_diffrn_reflns_Laue_measured_fraction_max 1.000
_diffrn_reflns_limit_h_max 29
_diffrn_reflns_limit_h_min -29
_diffrn_reflns_limit_k_max 9
_diffrn_reflns_limit_k_min -9
_diffrn_reflns_limit_l_max 25
_diffrn_reflns_limit_l_min -25
_diffrn_reflns_number 132110
_diffrn_reflns_point_group_measured_fraction_full 1.000
_diffrn_reflns_point_group_measured_fraction_max 0.999
_diffrn_reflns_theta_full 25.242
_diffrn_reflns_theta_max 30.615
_diffrn_reflns_theta_min 1.947
_exptl_absorpt_coefficient_mu 21.316
_exptl_absorpt_correction_type multi-scan
_exptl_absorpt_process_details 'North et al., 1968'
_exptl_crystal_colour colorless
_exptl_crystal_density_diffrn 5.004
_exptl_crystal_description prism
_exptl_crystal_F_000 3128
_exptl_crystal_size_max 0.158
_exptl_crystal_size_mid 0.120
_exptl_crystal_size_min 0.080
_exptl_transmission_factor_max 0.20
_exptl_transmission_factor_min 0.10
_refine_diff_density_max 1.022
_refine_diff_density_min -1.041
_refine_diff_density_rms 0.224
_refine_ls_abs_structure_details
;
 Flack x determined using 3169 quotients [(I+)-(I-)]/[(I+)+(I-)]
 (Parsons, Flack and Wagner, Acta Cryst. B69 (2013) 249-259).
;
_refine_ls_abs_structure_Flack -0.005(6)
_refine_ls_extinction_coef 0.000847(16)
_refine_ls_extinction_expression Fc^*^=kFc[1+0.001xFc^2^\l^3^/sin(2\q)]^-1/4^
_refine_ls_extinction_method 'SHELXL-2018/3 (Sheldrick 2018)'
_refine_ls_goodness_of_fit_ref 1.069
_refine_ls_hydrogen_treatment undef
_refine_ls_matrix_type full
_refine_ls_number_parameters 437
_refine_ls_number_reflns 7278
_refine_ls_number_restraints 1
_refine_ls_restrained_S_all 1.068
_refine_ls_R_factor_all 0.0235
_refine_ls_R_factor_gt 0.0195
_refine_ls_shift/su_max 0.001
_refine_ls_shift/su_mean 0.000
_refine_ls_structure_factor_coef Fsqd
_refine_ls_weighting_details 'w=1/[\s^2^(Fo^2^)+(0.0069P)^2^+8.4259P] where P=(Fo^2^+2Fc^2^)/3'
_refine_ls_weighting_scheme calc
_refine_ls_wR_factor_gt 0.0305
_refine_ls_wR_factor_ref 0.0313
_reflns_Friedel_coverage 0.939
_reflns_Friedel_fraction_full 1.000
_reflns_Friedel_fraction_max 0.998
_reflns_number_gt 6890
_reflns_number_total 7278
_reflns_threshold_expression 'I > 2\s(I)'
_cod_data_source_file K3Li3Tb7BO39-Cod.cif
_cod_data_source_block K3Li3Tb7B9O27
_cod_depositor_comments
;
The following automatic conversions were performed:

data item '_exptl_absorpt_correction_type' value 'Multi-scan' was
changed to 'multi-scan' in accordance with the built-in table derived
from the CIF Core dictionary named 'cif_core.dic' version 2.4.5 last
updated on 2014-11-21.

Automatic conversion script
Id: cif_fix_values 8369 2020-08-20 11:38:08Z andrius 
;
_cod_database_code 1559842
_shelx_shelxl_version_number 2018/3
_shelx_space_group_comment
;
The symmetry employed for this shelxl refinement is uniquely defined
by the following loop, which should always be used as a source of
symmetry information in preference to the above space-group names.
They are only intended as comments.
;

loop_
_space_group_symop_operation_xyz
'x, y, z'
'-x, -y, z+1/2'
'x+1/2, -y, z'
'-x+1/2, y, z+1/2'

loop_
_atom_site_label
_atom_site_type_symbol
_atom_site_fract_x
_atom_site_fract_y
_atom_site_fract_z
_atom_site_U_iso_or_equiv
_atom_site_adp_type
_atom_site_occupancy
_atom_site_site_symmetry_order
_atom_site_calc_flag
_atom_site_refinement_flags_posn
_atom_site_refinement_flags_adp
_atom_site_refinement_flags_occupancy
_atom_site_disorder_assembly
_atom_site_disorder_group
Tb1 Tb 0.52331(2) 0.77455(5) 0.54032(2) 0.00737(7) Uani 1 1 d . . . . .
Tb2 Tb 0.61558(2) 0.46272(5) 0.12496(2) 0.00643(7) Uani 1 1 d . . . . .
Tb3 Tb 0.76272(2) 0.17607(5) 0.20445(2) 0.00577(7) Uani 1 1 d . . . . .
Tb4 Tb 0.63213(2) 0.79516(6) 0.77517(2) 0.00657(7) Uani 1 1 d . . . . .
Tb5 Tb 0.50053(2) 0.57597(6) 0.87267(2) 0.00811(7) Uani 1 1 d . . . . .
Tb6 Tb 0.62873(2) 0.15569(5) 0.46991(2) 0.00626(7) Uani 1 1 d . . . . .
Tb7 Tb 0.77047(2) 0.43275(5) 0.38091(2) 0.00559(7) Uani 1 1 d . . . . .
K1 K 0.49189(9) 0.1213(3) 0.71652(11) 0.0162(4) Uani 1 1 d . . . . .
K2 K 0.65147(10) 0.8322(3) 0.30290(13) 0.0243(4) Uani 1 1 d . . . . .
K3 K 0.74544(9) 0.7953(3) 0.04424(11) 0.0146(3) Uani 1 1 d . . . . .
O1 O 0.5695(2) 0.1004(8) 0.5826(3) 0.0084(10) Uani 1 1 d . . . . .
O2 O 0.6242(2) 0.1130(8) 0.7050(3) 0.0081(10) Uani 1 1 d . . . . .
O3 O 0.6805(3) 0.1618(9) 0.5893(3) 0.0103(11) Uani 1 1 d . . . . .
O4 O 0.6012(3) 0.4802(9) 0.2572(3) 0.0177(13) Uani 1 1 d . . . . .
O5 O 0.6934(3) 0.2788(10) 0.2966(3) 0.0150(12) Uani 1 1 d . . . . .
O6 O 0.5911(3) 0.2101(9) 0.3481(3) 0.0122(11) Uani 1 1 d . . . . .
O7 O 0.8292(3) 0.4499(9) 0.4981(3) 0.0095(11) Uani 1 1 d . . . . .
O8 O 0.9421(3) 0.4996(9) 0.4963(3) 0.0122(12) Uani 1 1 d . . . . .
O9 O 0.8825(2) 0.5164(8) 0.3813(3) 0.0102(10) Uani 1 1 d . . . . .
O10 O 0.4967(3) 0.4900(8) 0.6323(3) 0.0084(10) Uani 1 1 d . . . . .
O11 O 0.5486(3) 0.5121(8) 0.7570(3) 0.0090(11) Uani 1 1 d . . . . .
O12 O 0.5820(3) 0.7203(9) 0.6549(3) 0.0152(12) Uani 1 1 d . . . . .
O13 O 0.6846(3) 0.4836(9) 0.4570(4) 0.0151(12) Uani 1 1 d . . . . .
O14 O 0.6272(3) 0.8056(8) 0.4754(4) 0.0127(12) Uani 1 1 d . . . . .
O15 O 0.5740(3) 0.4835(8) 0.4786(3) 0.0090(10) Uani 1 1 d . . . . .
O16 O 0.5003(3) 0.2260(9) 0.8838(4) 0.0239(15) Uani 1 1 d . . . . .
O17 O 0.5452(3) 0.9066(9) 0.8384(3) 0.0112(11) Uani 1 1 d . . . . .
O18 O 0.4920(3) 0.9203(8) 0.9569(3) 0.0112(11) Uani 1 1 d . . . . .
O19 O 0.6167(3) 0.8074(9) 0.1222(5) 0.0226(14) Uani 1 1 d . . . . .
O20 O 0.5662(3) 0.1340(9) 0.1036(3) 0.0133(12) Uani 1 1 d . . . . .
O21 O 0.6763(3) 0.1265(9) 0.1235(4) 0.0136(12) Uani 1 1 d . . . . .
O22 O 0.7748(3) 0.7878(8) 0.3763(3) 0.0133(12) Uani 1 1 d . . . . .
O23 O 0.7425(3) 0.1045(8) 0.4394(3) 0.0096(11) Uani 1 1 d . . . . .
O24 O 0.8134(3) 0.1109(8) 0.3335(3) 0.0086(10) Uani 1 1 d . . . . .
O25 O 0.7679(3) 0.8225(8) 0.2051(4) 0.0096(10) Uani 1 1 d . . . . .
O26 O 0.7291(3) 0.4995(9) 0.1504(3) 0.0100(11) Uani 1 1 d . . . . .
O27 O 0.8036(3) 0.4992(8) 0.2521(3) 0.0077(10) Uani 1 1 d . . . . .
B1 B 0.6221(4) 0.1222(13) 0.6272(5) 0.0081(11) Uani 1 1 d . . . . .
B2 B 0.6282(4) 0.3262(14) 0.2992(5) 0.0081(11) Uani 1 1 d . . . . .
B3 B 0.8847(4) 0.4884(14) 0.4590(5) 0.0084(16) Uani 1 1 d . . . . .
B4 B 0.5413(4) 0.5684(14) 0.6814(5) 0.0105(17) Uani 1 1 d . . . . .
B5 B 0.6305(4) 0.5964(13) 0.4689(5) 0.0070(15) Uani 1 1 d . . . . .
B6 B 0.5126(4) 0.0215(14) 0.8922(5) 0.0094(17) Uani 1 1 d . . . . .
B7 B 0.6202(4) 0.0144(13) 0.1148(5) 0.0074(16) Uani 1 1 d . . . . .
B8 B 0.7764(4) 0.9968(14) 0.3857(5) 0.0091(16) Uani 1 1 d . . . . .
B9 B 0.7644(4) 0.6126(13) 0.2008(5) 0.0083(15) Uani 1 1 d . . . . .
Li1 Li 0.7643(8) 0.273(3) 0.5429(11) 0.034(4) Uani 1 1 d . . . . .
Li2 Li 0.6117(7) 0.298(3) 0.7909(10) 0.022(3) Uani 1 1 d . . . . .
Li3 Li 0.4963(8) 0.283(2) 0.5477(9) 0.021(3) Uani 1 1 d . . . . .

loop_
_atom_site_aniso_label
_atom_site_aniso_U_11
_atom_site_aniso_U_22
_atom_site_aniso_U_33
_atom_site_aniso_U_23
_atom_site_aniso_U_13
_atom_site_aniso_U_12
Tb1 0.00595(16) 0.00599(16) 0.01018(17) -0.00009(14) 0.00166(14) -0.00018(13)
Tb2 0.00557(14) 0.00517(15) 0.00855(14) 0.00026(14) -0.00063(13) -0.00021(13)
Tb3 0.00555(16) 0.00503(15) 0.00675(16) -0.00020(13) -0.00003(13) 0.00066(13)
Tb4 0.00538(16) 0.00566(15) 0.00869(17) 0.00032(14) 0.00125(14) 0.00038(13)
Tb5 0.00690(15) 0.00629(15) 0.01113(16) 0.00114(14) 0.00349(14) 0.00046(12)
Tb6 0.00634(16) 0.00495(15) 0.00749(17) 0.00045(13) -0.00047(14) -0.00002(12)
Tb7 0.00507(15) 0.00525(15) 0.00644(15) -0.00006(13) 0.00072(13) -0.00044(11)
K1 0.0121(8) 0.0204(10) 0.0161(9) 0.0028(7) -0.0034(7) -0.0018(7)
K2 0.0225(10) 0.0167(10) 0.0336(11) -0.0026(8) -0.0001(9) -0.0007(8)
K3 0.0191(9) 0.0134(8) 0.0113(7) 0.0009(7) 0.0010(7) -0.0042(6)
O1 0.008(2) 0.008(3) 0.010(3) 0.001(2) -0.001(2) -0.002(2)
O2 0.007(2) 0.010(3) 0.007(2) 0.001(2) -0.002(2) 0.0004(19)
O3 0.008(2) 0.013(3) 0.010(3) 0.001(2) 0.000(2) 0.002(2)
O4 0.027(4) 0.012(3) 0.015(3) 0.000(2) -0.002(3) 0.006(3)
O5 0.008(3) 0.028(3) 0.009(3) -0.002(2) 0.001(2) -0.002(2)
O6 0.010(3) 0.017(3) 0.010(3) 0.002(2) 0.000(2) -0.003(2)
O7 0.005(2) 0.015(3) 0.009(3) 0.003(2) 0.0017(19) -0.001(2)
O8 0.008(3) 0.019(3) 0.010(3) 0.001(2) 0.000(2) 0.000(2)
O9 0.004(2) 0.018(3) 0.009(2) 0.000(2) 0.001(2) 0.0002(19)
O10 0.009(2) 0.010(2) 0.006(2) -0.0019(19) -0.0014(19) -0.0011(19)
O11 0.012(3) 0.009(3) 0.007(2) 0.0007(19) -0.004(2) 0.001(2)
O12 0.020(3) 0.010(3) 0.016(3) 0.005(2) -0.004(2) -0.005(2)
O13 0.007(3) 0.010(3) 0.028(3) -0.004(2) 0.007(2) 0.001(2)
O14 0.013(3) 0.006(3) 0.020(3) -0.001(2) 0.004(3) 0.001(2)
O15 0.009(3) 0.004(2) 0.014(3) 0.003(2) 0.000(2) 0.0001(19)
O16 0.031(4) 0.010(3) 0.031(4) 0.001(3) 0.010(3) 0.005(3)
O17 0.008(3) 0.013(3) 0.013(3) -0.003(2) 0.005(2) 0.002(2)
O18 0.011(3) 0.014(3) 0.008(2) 0.000(2) 0.0018(19) -0.002(2)
O19 0.016(3) 0.007(3) 0.045(4) 0.003(3) 0.010(3) -0.002(2)
O20 0.006(3) 0.011(3) 0.022(3) 0.002(2) -0.003(2) 0.003(2)
O21 0.011(3) 0.008(2) 0.022(3) 0.001(2) -0.007(2) 0.000(2)
O22 0.023(3) 0.006(2) 0.011(3) 0.000(2) 0.007(3) -0.001(2)
O23 0.011(3) 0.005(2) 0.012(3) 0.002(2) 0.002(2) 0.002(2)
O24 0.009(3) 0.007(2) 0.010(2) 0.001(2) 0.0047(19) 0.001(2)
O25 0.012(3) 0.003(2) 0.014(3) -0.001(2) -0.003(2) 0.002(2)
O26 0.011(3) 0.010(3) 0.009(2) -0.001(2) -0.004(2) -0.002(2)
O27 0.008(3) 0.007(3) 0.008(2) 0.001(2) -0.0024(19) 0.001(2)
B1 0.014(3) 0.006(3) 0.005(2) 0.000(2) 0.000(2) -0.001(2)
B2 0.014(3) 0.006(3) 0.005(2) 0.000(2) 0.000(2) -0.001(2)
B3 0.008(4) 0.007(4) 0.011(4) 0.001(3) -0.001(3) -0.004(3)
B4 0.014(4) 0.011(4) 0.007(4) 0.001(3) -0.004(3) 0.003(3)
B5 0.006(4) 0.010(4) 0.005(4) -0.005(3) 0.000(3) 0.002(3)
B6 0.005(4) 0.010(4) 0.012(4) 0.001(3) -0.002(3) -0.001(3)
B7 0.005(3) 0.009(4) 0.008(4) 0.002(3) -0.003(3) 0.004(3)
B8 0.011(4) 0.008(4) 0.008(4) 0.006(3) -0.001(3) 0.001(3)
B9 0.012(4) 0.005(4) 0.008(4) 0.000(3) -0.002(3) 0.000(3)
Li1 0.022(8) 0.054(12) 0.025(8) 0.018(9) -0.004(8) -0.028(8)
Li2 0.006(7) 0.030(9) 0.031(9) -0.009(7) -0.007(6) -0.004(7)
Li3 0.034(9) 0.012(7) 0.017(7) -0.003(6) -0.007(7) 0.017(6)

loop_
_atom_type_symbol
_atom_type_description
_atom_type_scat_dispersion_real
_atom_type_scat_dispersion_imag
_atom_type_scat_source
B B 0.0013 0.0007 'International Tables Vol C Tables 4.2.6.8 and 6.1.1.4'
Tb Tb -0.1723 4.1537 'International Tables Vol C Tables 4.2.6.8 and 6.1.1.4'
K K 0.2009 0.2494 'International Tables Vol C Tables 4.2.6.8 and 6.1.1.4'
Li Li -0.0003 0.0001 'International Tables Vol C Tables 4.2.6.8 and 6.1.1.4'
O O 0.0106 0.0060 'International Tables Vol C Tables 4.2.6.8 and 6.1.1.4'

loop_
_geom_angle_atom_site_label_1
_geom_angle_atom_site_label_2
_geom_angle_atom_site_label_3
_geom_angle
_geom_angle_site_symmetry_1
_geom_angle_site_symmetry_3
O20 Tb1 O12 92.9(2) 2_665 .
O20 Tb1 O15 142.15(19) 2_665 .
O12 Tb1 O15 92.1(2) . .
O20 Tb1 O1 87.36(19) 2_665 1_565
O12 Tb1 O1 70.35(18) . 1_565
O15 Tb1 O1 129.40(18) . 1_565
O20 Tb1 O14 159.96(19) 2_665 .
O12 Tb1 O14 87.0(2) . .
O15 Tb1 O14 57.80(18) . .
O1 Tb1 O14 73.72(18) 1_565 .
O20 Tb1 O18 88.6(2) 2_665 2_674
O12 Tb1 O18 133.09(18) . 2_674
O15 Tb1 O18 114.24(18) . 2_674
O1 Tb1 O18 62.88(17) 1_565 2_674
O14 Tb1 O18 77.07(19) . 2_674
O20 Tb1 O10 71.91(19) 2_665 .
O12 Tb1 O10 57.57(18) . .
O15 Tb1 O10 79.50(18) . .
O1 Tb1 O10 121.66(18) 1_565 .
O14 Tb1 O10 123.63(18) . .
O18 Tb1 O10 159.15(19) 2_674 .
O20 Tb1 O8 77.20(19) 2_665 3_465
O12 Tb1 O8 119.58(19) . 3_465
O15 Tb1 O8 67.76(19) . 3_465
O1 Tb1 O8 161.73(18) 1_565 3_465
O14 Tb1 O8 120.04(18) . 3_465
O18 Tb1 O8 106.47(18) 2_674 3_465
O10 Tb1 O8 62.82(18) . 3_465
O20 Tb1 O16 109.7(2) 2_665 2_664
O12 Tb1 O16 157.2(2) . 2_664
O15 Tb1 O16 68.61(18) . 2_664
O1 Tb1 O16 111.87(18) 1_565 2_664
O14 Tb1 O16 72.6(2) . 2_664
O18 Tb1 O16 52.83(17) 2_674 2_664
O10 Tb1 O16 126.40(18) . 2_664
O8 Tb1 O16 65.56(18) 3_465 2_664
O20 Tb1 B5 171.0(2) 2_665 .
O12 Tb1 B5 84.5(2) . .
O15 Tb1 B5 29.8(2) . .
O1 Tb1 B5 99.9(2) 1_565 .
O14 Tb1 B5 28.8(2) . .
O18 Tb1 B5 99.5(2) 2_674 .
O10 Tb1 B5 99.5(2) . .
O8 Tb1 B5 96.5(2) 3_465 .
O16 Tb1 B5 72.7(2) 2_664 .
O20 Tb1 B4 78.6(2) 2_665 .
O12 Tb1 B4 29.0(2) . .
O15 Tb1 B4 88.2(2) . .
O1 Tb1 B4 94.9(2) 1_565 .
O14 Tb1 B4 109.0(2) . .
O18 Tb1 B4 155.1(2) 2_674 .
O10 Tb1 B4 28.8(2) . .
O8 Tb1 B4 91.6(2) 3_465 .
O16 Tb1 B4 151.9(2) 2_664 .
B5 Tb1 B4 95.3(3) . .
O20 Tb1 B6 95.9(2) 2_665 2_664
O12 Tb1 B6 157.3(2) . 2_664
O15 Tb1 B6 93.6(2) . 2_664
O1 Tb1 B6 89.2(2) 1_565 2_664
O14 Tb1 B6 77.6(2) . 2_664
O18 Tb1 B6 27.0(2) 2_674 2_664
O10 Tb1 B6 145.2(2) . 2_664
O8 Tb1 B6 82.9(2) 3_465 2_664
O16 Tb1 B6 26.6(2) 2_664 2_664
B5 Tb1 B6 89.6(2) . 2_664
B4 Tb1 B6 173.0(2) . 2_664
O19 Tb2 O4 88.5(3) . .
O19 Tb2 O10 83.3(2) . 2_664
O4 Tb2 O10 79.2(2) . 2_664
O19 Tb2 O20 152.6(2) . .
O4 Tb2 O20 98.2(2) . .
O10 Tb2 O20 72.14(19) 2_664 .
O19 Tb2 O26 84.1(2) . .
O4 Tb2 O26 86.5(2) . .
O10 Tb2 O26 161.09(18) 2_664 .
O20 Tb2 O26 122.63(18) . .
O19 Tb2 O7 90.5(2) . 4_654
O4 Tb2 O7 159.9(2) . 4_654
O10 Tb2 O7 120.57(18) 2_664 4_654
O20 Tb2 O7 91.78(19) . 4_654
O26 Tb2 O7 73.49(18) . 4_654
O19 Tb2 O21 149.0(2) . .
O4 Tb2 O21 96.7(2) . .
O10 Tb2 O21 127.76(18) 2_664 .
O20 Tb2 O21 56.79(17) . .
O26 Tb2 O21 65.87(18) . .
O7 Tb2 O21 74.29(19) 4_654 .
O19 Tb2 O8 83.9(3) . 4_654
O4 Tb2 O8 143.6(2) . 4_654
O10 Tb2 O8 64.57(18) 2_664 4_654
O20 Tb2 O8 74.97(19) . 4_654
O26 Tb2 O8 127.73(18) . 4_654
O7 Tb2 O8 56.00(18) 4_654 4_654
O21 Tb2 O8 107.97(19) . 4_654
O19 Tb2 B7 174.6(3) . .
O4 Tb2 B7 96.5(2) . .
O10 Tb2 B7 99.5(2) 2_664 .
O20 Tb2 B7 28.3(2) . .
O26 Tb2 B7 94.3(2) . .
O7 Tb2 B7 84.1(2) 4_654 .
O21 Tb2 B7 28.6(2) . .
O8 Tb2 B7 93.1(2) 4_654 .
O19 Tb2 B3 85.5(3) . 4_654
O4 Tb2 B3 170.4(2) . 4_654
O10 Tb2 B3 92.6(2) 2_664 4_654
O20 Tb2 B3 83.8(2) . 4_654
O26 Tb2 B3 100.4(2) . 4_654
O7 Tb2 B3 28.0(2) 4_654 4_654
O21 Tb2 B3 92.3(2) . 4_654
O8 Tb2 B3 28.0(2) 4_654 4_654
B7 Tb2 B3 89.7(2) . 4_654
O19 Tb2 Li1 111.8(4) . 4_654
O4 Tb2 Li1 125.1(4) . 4_654
O10 Tb2 Li1 150.1(4) 2_664 4_654
O20 Tb2 Li1 86.0(4) . 4_654
O26 Tb2 Li1 48.7(4) . 4_654
O7 Tb2 Li1 38.1(3) 4_654 4_654
O21 Tb2 Li1 41.9(4) . 4_654
O8 Tb2 Li1 90.6(4) 4_654 4_654
B7 Tb2 Li1 63.7(4) . 4_654
B3 Tb2 Li1 64.3(4) 4_654 4_654
O19 Tb2 Li3 58.6(4) . 2_664
O4 Tb2 Li3 107.7(3) . 2_664
O10 Tb2 Li3 39.1(3) 2_664 2_664
O20 Tb2 Li3 94.2(3) . 2_664
O26 Tb2 Li3 138.8(3) . 2_664
O7 Tb2 Li3 88.8(3) 4_654 2_664
O21 Tb2 Li3 144.8(3) . 2_664
O8 Tb2 Li3 39.5(3) 4_654 2_664
B7 Tb2 Li3 121.1(3) . 2_664
B3 Tb2 Li3 62.7(3) 4_654 2_664
Li1 Tb2 Li3 126.7(4) 4_654 2_664
O5 Tb3 O25 108.6(2) . 1_545
O5 Tb3 O21 88.7(2) . .
O25 Tb3 O21 84.4(2) 1_545 .
O5 Tb3 O3 161.5(2) . 4_654
O25 Tb3 O3 86.6(2) 1_545 4_654
O21 Tb3 O3 82.1(2) . 4_654
O5 Tb3 O26 80.8(2) . .
O25 Tb3 O26 152.3(2) 1_545 .
O21 Tb3 O26 69.44(19) . .
O3 Tb3 O26 80.93(19) 4_654 .
O5 Tb3 O27 74.1(2) . .
O25 Tb3 O27 147.92(19) 1_545 .
O21 Tb3 O27 127.57(19) . .
O3 Tb3 O27 98.82(19) 4_654 .
O26 Tb3 O27 59.19(18) . .
O5 Tb3 O2 132.54(19) . 4_654
O25 Tb3 O2 77.51(18) 1_545 4_654
O21 Tb3 O2 138.34(19) . 4_654
O3 Tb3 O2 59.84(19) 4_654 4_654
O26 Tb3 O2 116.01(18) . 4_654
O27 Tb3 O2 78.13(18) . 4_654
O5 Tb3 O24 71.34(19) . .
O25 Tb3 O24 79.03(19) 1_545 .
O21 Tb3 O24 148.13(19) . .
O3 Tb3 O24 123.42(18) 4_654 .
O26 Tb3 O24 128.35(18) . .
O27 Tb3 O24 71.58(17) . .
O2 Tb3 O24 63.64(17) 4_654 .
O5 Tb3 B1 159.2(2) . 4_654
O25 Tb3 B1 80.6(2) 1_545 4_654
O21 Tb3 B1 111.1(2) . 4_654
O3 Tb3 B1 30.5(2) 4_654 4_654
O26 Tb3 B1 99.8(2) . 4_654
O27 Tb3 B1 88.2(2) . 4_654
O2 Tb3 B1 29.4(2) 4_654 4_654
O24 Tb3 B1 93.0(2) . 4_654
O5 Tb3 B9 74.5(2) . .
O25 Tb3 B9 176.4(2) 1_545 .
O21 Tb3 B9 97.7(2) . .
O3 Tb3 B9 90.8(2) 4_654 .
O26 Tb3 B9 28.9(2) . .
O27 Tb3 B9 30.3(2) . .
O2 Tb3 B9 99.0(2) 4_654 .
O24 Tb3 B9 100.4(2) . .
B1 Tb3 B9 95.9(2) 4_654 .
O5 Tb3 Li1 119.9(3) . 4_654
O25 Tb3 Li1 103.0(4) 1_545 4_654
O21 Tb3 Li1 45.1(4) . 4_654
O3 Tb3 Li1 43.9(3) 4_654 4_654
O26 Tb3 Li1 51.7(4) . 4_654
O27 Tb3 Li1 102.6(4) . 4_654
O2 Tb3 Li1 103.2(3) 4_654 4_654
O24 Tb3 Li1 166.2(4) . 4_654
B1 Tb3 Li1 74.1(4) 4_654 4_654
B9 Tb3 Li1 76.7(4) . 4_654
O5 Tb3 Li2 96.8(3) . 4_654
O25 Tb3 Li2 102.0(4) 1_545 4_654
O21 Tb3 Li2 169.6(4) . 4_654
O3 Tb3 Li2 90.1(3) 4_654 4_654
O26 Tb3 Li2 102.6(4) . 4_654
O27 Tb3 Li2 46.8(4) . 4_654
O2 Tb3 Li2 38.2(3) 4_654 4_654
O24 Tb3 Li2 42.2(3) . 4_654
B1 Tb3 Li2 62.7(3) 4_654 4_654
B9 Tb3 Li2 75.5(4) . 4_654
Li1 Tb3 Li2 124.8(5) 4_654 4_654
O17 Tb4 O27 143.2(2) . 4_655
O17 Tb4 O2 85.62(19) . 1_565
O27 Tb4 O2 129.84(18) 4_655 1_565
O17 Tb4 O12 98.2(2) . .
O27 Tb4 O12 86.4(2) 4_655 .
O2 Tb4 O12 71.98(18) 1_565 .
O17 Tb4 O25 157.2(2) . 4_655
O27 Tb4 O25 58.92(18) 4_655 4_655
O2 Tb4 O25 74.85(18) 1_565 4_655
O12 Tb4 O25 87.0(2) . 4_655
O17 Tb4 O11 74.64(18) . .
O27 Tb4 O11 77.97(18) 4_655 .
O2 Tb4 O11 120.02(17) 1_565 .
O12 Tb4 O11 56.41(18) . .
O25 Tb4 O11 125.38(18) 4_655 .
O17 Tb4 O24 84.80(19) . 4_665
O27 Tb4 O24 117.22(17) 4_655 4_665
O2 Tb4 O24 63.54(17) 1_565 4_665
O12 Tb4 O24 135.07(18) . 4_665
O25 Tb4 O24 76.09(19) 4_655 4_665
O11 Tb4 O24 158.44(18) . 4_665
O17 Tb4 O9 76.85(18) . 4_655
O27 Tb4 O9 68.50(17) 4_655 4_655
O2 Tb4 O9 161.53(17) 1_565 4_655
O12 Tb4 O9 115.90(18) . 4_655
O25 Tb4 O9 120.81(18) 4_655 4_655
O11 Tb4 O9 60.96(16) . 4_655
O24 Tb4 O9 108.47(17) 4_665 4_655
O17 Tb4 O22 105.8(2) . 4_655
O27 Tb4 O22 71.36(18) 4_655 4_655
O2 Tb4 O22 114.37(17) 1_565 4_655
O12 Tb4 O22 155.4(2) . 4_655
O25 Tb4 O22 72.9(2) 4_655 4_655
O11 Tb4 O22 125.38(17) . 4_655
O24 Tb4 O22 54.05(17) 4_665 4_655
O9 Tb4 O22 66.04(17) 4_655 4_655
O17 Tb4 B9 173.7(2) . 4_655
O27 Tb4 B9 30.6(2) 4_655 4_655
O2 Tb4 B9 100.1(2) 1_565 4_655
O12 Tb4 B9 81.1(2) . 4_655
O25 Tb4 B9 29.1(2) 4_655 4_655
O11 Tb4 B9 99.9(2) . 4_655
O24 Tb4 B9 100.2(2) 4_665 4_655
O9 Tb4 B9 97.7(2) 4_655 4_655
O22 Tb4 B9 74.5(2) 4_655 4_655
O17 Tb4 B4 84.8(2) . .
O27 Tb4 B4 82.5(2) 4_655 .
O2 Tb4 B4 95.4(2) 1_565 .
O12 Tb4 B4 28.1(2) . .
O25 Tb4 B4 108.3(2) 4_655 .
O11 Tb4 B4 28.4(2) . .
O24 Tb4 B4 157.1(2) 4_665 .
O9 Tb4 B4 88.9(2) 4_655 .
O22 Tb4 B4 148.8(2) 4_655 .
B9 Tb4 B4 91.8(3) 4_655 .
O17 Tb4 B8 93.4(2) . 4_655
O27 Tb4 B8 95.5(2) 4_655 4_655
O2 Tb4 B8 90.3(2) 1_565 4_655
O12 Tb4 B8 157.9(2) . 4_655
O25 Tb4 B8 75.4(2) 4_655 4_655
O11 Tb4 B8 145.5(2) . 4_655
O24 Tb4 B8 27.6(2) 4_665 4_655
O9 Tb4 B8 85.0(2) 4_655 4_655
O22 Tb4 B8 26.7(2) 4_655 4_655
B9 Tb4 B8 89.4(2) 4_655 4_655
B4 Tb4 B8 173.9(2) . 4_655
O16 Tb5 O11 84.2(2) . .
O16 Tb5 O6 125.9(2) . 2_665
O11 Tb5 O6 107.08(19) . 2_665
O16 Tb5 O17 154.9(2) . .
O11 Tb5 O17 76.60(18) . .
O6 Tb5 O17 75.91(19) 2_665 .
O16 Tb5 O15 77.2(2) . 2_665
O11 Tb5 O15 156.42(19) . 2_665
O6 Tb5 O15 73.62(18) 2_665 2_665
O17 Tb5 O15 125.06(17) . 2_665
O16 Tb5 O9 81.0(2) . 4_655
O11 Tb5 O9 66.10(19) . 4_655
O6 Tb5 O9 152.55(19) 2_665 4_655
O17 Tb5 O9 76.64(18) . 4_655
O15 Tb5 O9 123.79(18) 2_665 4_655
O16 Tb5 O8 74.5(2) . 4_655
O11 Tb5 O8 120.91(17) . 4_655
O6 Tb5 O8 130.20(18) 2_665 4_655
O17 Tb5 O8 101.68(19) . 4_655
O15 Tb5 O8 67.81(18) 2_665 4_655
O9 Tb5 O8 56.57(18) 4_655 4_655
O16 Tb5 O18 141.2(2) . .
O11 Tb5 O18 131.68(18) . .
O6 Tb5 O18 64.48(18) 2_665 .
O17 Tb5 O18 55.09(17) . .
O15 Tb5 O18 70.67(17) 2_665 .
O9 Tb5 O18 99.23(17) 4_655 .
O8 Tb5 O18 73.67(18) 4_655 .
O16 Tb5 B3 76.3(3) . 4_655
O11 Tb5 B3 93.6(2) . 4_655
O6 Tb5 B3 150.3(2) 2_665 4_655
O17 Tb5 B3 88.9(2) . 4_655
O15 Tb5 B3 95.8(2) 2_665 4_655
O9 Tb5 B3 28.3(2) 4_655 4_655
O8 Tb5 B3 28.2(2) 4_655 4_655
O18 Tb5 B3 85.9(2) . 4_655
O16 Tb5 B6 167.3(3) . 1_565
O11 Tb5 B6 104.0(2) . 1_565
O6 Tb5 B6 61.5(2) 2_665 1_565
O17 Tb5 B6 28.2(2) . 1_565
O15 Tb5 B6 96.9(2) 2_665 1_565
O9 Tb5 B6 93.5(2) 4_655 1_565
O8 Tb5 B6 92.9(2) 4_655 1_565
O18 Tb5 B6 28.2(2) . 1_565
B3 Tb5 B6 93.4(3) 4_655 1_565
O16 Tb5 B2 103.9(2) . 2_665
O11 Tb5 B2 92.9(2) . 2_665
O6 Tb5 B2 25.9(2) 2_665 2_665
O17 Tb5 B2 93.1(2) . 2_665
O15 Tb5 B2 77.9(2) 2_665 2_665
O9 Tb5 B2 158.1(2) 4_655 2_665
O8 Tb5 B2 145.3(2) 4_655 2_665
O18 Tb5 B2 90.2(2) . 2_665
B3 Tb5 B2 173.4(2) 4_655 2_665
B6 Tb5 B2 85.5(2) 1_565 2_665
O16 Tb5 Li3 101.6(3) . 2_665
O11 Tb5 Li3 152.5(3) . 2_665
O6 Tb5 Li3 91.4(3) 2_665 2_665
O17 Tb5 Li3 88.8(3) . 2_665
O15 Tb5 Li3 48.1(3) 2_665 2_665
O9 Tb5 Li3 88.0(3) 4_655 2_665
O8 Tb5 Li3 39.0(3) 4_655 2_665
O18 Tb5 Li3 40.1(3) . 2_665
B3 Tb5 Li3 62.4(3) 4_655 2_665
B6 Tb5 Li3 66.6(3) 1_565 2_665
B2 Tb5 Li3 111.3(3) 2_665 2_665
O14 Tb6 O6 100.8(2) 1_545 .
O14 Tb6 O3 89.2(2) 1_545 .
O6 Tb6 O3 168.0(2) . .
O14 Tb6 O1 78.8(2) 1_545 .
O6 Tb6 O1 128.30(19) . .
O3 Tb6 O1 60.04(19) . .
O14 Tb6 O15 150.12(19) 1_545 .
O6 Tb6 O15 76.3(2) . .
O3 Tb6 O15 98.49(19) . .
O1 Tb6 O15 80.18(18) . .
O14 Tb6 O13 151.8(2) 1_545 .
O6 Tb6 O13 86.9(2) . .
O3 Tb6 O13 81.2(2) . .
O1 Tb6 O13 117.59(19) . .
O15 Tb6 O13 58.04(18) . .
O14 Tb6 O23 83.64(19) 1_545 .
O6 Tb6 O23 98.60(18) . .
O3 Tb6 O23 75.56(19) . .
O1 Tb6 O23 132.04(17) . .
O15 Tb6 O23 126.24(17) . .
O13 Tb6 O23 68.32(17) . .
O14 Tb6 O18 78.48(19) 1_545 2_664
O6 Tb6 O18 67.23(18) . 2_664
O3 Tb6 O18 122.06(19) . 2_664
O1 Tb6 O18 62.04(17) . 2_664
O15 Tb6 O18 72.96(17) . 2_664
O13 Tb6 O18 128.92(18) . 2_664
O23 Tb6 O18 154.29(17) . 2_664
O14 Tb6 B1 83.1(2) 1_545 .
O6 Tb6 B1 156.7(2) . .
O3 Tb6 B1 30.7(2) . .
O1 Tb6 B1 29.3(2) . .
O15 Tb6 B1 88.9(2) . .
O13 Tb6 B1 100.7(2) . .
O23 Tb6 B1 104.7(2) . .
O18 Tb6 B1 91.4(2) 2_664 .
O14 Tb6 B5 177.9(2) 1_545 .
O6 Tb6 B5 81.1(2) . .
O3 Tb6 B5 89.0(2) . .
O1 Tb6 B5 99.4(2) . .
O15 Tb6 B5 29.5(2) . .
O13 Tb6 B5 28.6(2) . .
O23 Tb6 B5 96.9(2) . .
O18 Tb6 B5 101.6(2) 2_664 .
B1 Tb6 B5 94.9(2) . .
O14 Tb6 Li3 103.0(3) 1_545 .
O6 Tb6 Li3 93.5(3) . .
O3 Tb6 Li3 90.9(3) . .
O1 Tb6 Li3 39.2(3) . .
O15 Tb6 Li3 48.4(3) . .
O13 Tb6 Li3 103.6(3) . .
O23 Tb6 Li3 164.9(3) . .
O18 Tb6 Li3 40.3(3) 2_664 .
B1 Tb6 Li3 63.4(3) . .
B5 Tb6 Li3 76.0(3) . .
O14 Tb6 Li1 103.4(4) 1_545 .
O6 Tb6 Li1 129.6(3) . .
O3 Tb6 Li1 40.0(3) . .
O1 Tb6 Li1 99.6(4) . .
O15 Tb6 Li1 100.9(4) . .
O13 Tb6 Li1 53.5(4) . .
O23 Tb6 Li1 42.4(4) . .
O18 Tb6 Li1 161.1(4) 2_664 .
B1 Tb6 Li1 70.4(4) . .
B5 Tb6 Li1 75.8(4) . .
Li3 Tb6 Li1 122.5(5) . .
O13 Tb7 O22 84.7(2) . .
O13 Tb7 O7 84.0(2) . .
O22 Tb7 O7 87.9(2) . .
O13 Tb7 O27 139.3(2) . .
O22 Tb7 O27 77.14(19) . .
O7 Tb7 O27 130.53(18) . .
O13 Tb7 O5 83.6(2) . .
O22 Tb7 O5 114.6(2) . .
O7 Tb7 O5 153.01(19) . .
O27 Tb7 O5 71.83(18) . .
O13 Tb7 O9 137.8(2) . .
O22 Tb7 O9 74.8(2) . .
O7 Tb7 O9 59.15(18) . .
O27 Tb7 O9 71.42(19) . .
O5 Tb7 O9 138.44(18) . .
O13 Tb7 O24 128.64(19) . .
O22 Tb7 O24 146.44(19) . .
O7 Tb7 O24 98.29(19) . .
O27 Tb7 O24 73.81(17) . .
O5 Tb7 O24 71.5(2) . .
O9 Tb7 O24 80.25(18) . .
O13 Tb7 O23 71.61(19) . .
O22 Tb7 O23 153.67(19) . .
O7 Tb7 O23 78.54(18) . .
O27 Tb7 O23 128.59(18) . .
O5 Tb7 O23 74.81(19) . .
O9 Tb7 O23 115.47(18) . .
O24 Tb7 O23 58.96(18) . .
O13 Tb7 B3 112.0(2) . .
O22 Tb7 B3 81.6(2) . .
O7 Tb7 B3 29.6(2) . .
O27 Tb7 B3 101.1(2) . .
O5 Tb7 B3 159.1(2) . .
O9 Tb7 B3 29.7(2) . .
O24 Tb7 B3 87.7(2) . .
O23 Tb7 B3 96.4(2) . .
O13 Tb7 B8 99.3(2) . 1_545
O22 Tb7 B8 175.2(2) . 1_545
O7 Tb7 B8 89.9(2) . 1_545
O27 Tb7 B8 101.1(2) . 1_545
O5 Tb7 B8 68.6(2) . 1_545
O9 Tb7 B8 100.4(2) . 1_545
O24 Tb7 B8 30.0(2) . 1_545
O23 Tb7 B8 29.1(2) . 1_545
B3 Tb7 B8 94.4(3) . 1_545
O13 Tb7 Li1 57.4(4) . .
O22 Tb7 Li1 112.0(4) . .
O7 Tb7 Li1 39.9(3) . .
O27 Tb7 Li1 163.1(4) . .
O5 Tb7 Li1 114.1(3) . .
O9 Tb7 Li1 96.6(3) . .
O24 Tb7 Li1 92.7(4) . .
O23 Tb7 Li1 45.1(4) . .
B3 Tb7 Li1 67.6(3) . .
B8 Tb7 Li1 68.5(5) 1_545 .
O13 Tb7 Li2 171.0(4) . 4_654
O22 Tb7 Li2 103.5(4) . 4_654
O7 Tb7 Li2 92.4(3) . 4_654
O27 Tb7 Li2 48.0(4) . 4_654
O5 Tb7 Li2 96.1(3) . 4_654
O9 Tb7 Li2 43.8(3) . 4_654
O24 Tb7 Li2 43.6(4) . 4_654
O23 Tb7 Li2 99.6(4) . 4_654
B3 Tb7 Li2 66.2(4) . 4_654
B8 Tb7 Li2 72.3(4) 1_545 4_654
Li1 Tb7 Li2 115.1(5) . 4_654
O2 K1 O17 69.28(16) . 1_545
O2 K1 O10 86.70(16) . .
O17 K1 O10 144.46(18) 1_545 .
O2 K1 O20 111.34(16) . 2_655
O17 K1 O20 114.74(18) 1_545 2_655
O10 K1 O20 97.99(17) . 2_655
O2 K1 O19 139.2(2) . 2_665
O17 K1 O19 147.9(2) 1_545 2_665
O10 K1 O19 65.50(18) . 2_665
O20 K1 O19 49.36(17) 2_655 2_665
O2 K1 O1 51.16(15) . .
O17 K1 O1 112.36(17) 1_545 .
O10 K1 O1 65.57(16) . .
O20 K1 O1 69.14(16) 2_655 .
O19 K1 O1 89.1(2) 2_665 .
O2 K1 O11 67.83(16) . .
O17 K1 O11 94.63(16) 1_545 .
O10 K1 O11 51.05(16) . .
O20 K1 O11 148.72(18) 2_655 .
O19 K1 O11 109.37(17) 2_665 .
O1 K1 O11 90.53(16) . .
O2 K1 O16 90.96(18) . .
O17 K1 O16 48.69(16) 1_545 .
O10 K1 O16 108.71(17) . .
O20 K1 O16 146.20(19) 2_655 .
O19 K1 O16 125.1(2) 2_665 .
O1 K1 O16 140.95(18) . .
O11 K1 O16 62.58(16) . .
O2 K1 Li2 38.5(3) . .
O17 K1 Li2 61.8(4) 1_545 .
O10 K1 Li2 83.0(4) . .
O20 K1 Li2 149.9(3) 2_655 .
O19 K1 Li2 147.6(4) 2_665 .
O1 K1 Li2 84.4(3) . .
O11 K1 Li2 39.3(4) . .
O16 K1 Li2 56.8(3) . .
O2 K1 B7 135.5(2) . 2_655
O17 K1 B7 127.6(2) 1_545 2_655
O10 K1 B7 87.9(2) . 2_655
O20 K1 B7 26.67(18) 2_655 2_655
O19 K1 B7 25.84(19) 2_665 2_655
O1 K1 B7 86.8(2) . 2_655
O11 K1 B7 135.1(2) . 2_655
O16 K1 B7 132.3(2) . 2_655
Li2 K1 B7 169.3(4) . 2_655
O2 K1 B4 70.9(2) . .
O17 K1 B4 118.6(2) 1_545 .
O10 K1 B4 25.94(19) . .
O20 K1 B4 122.5(2) 2_655 .
O19 K1 B4 90.0(2) 2_665 .
O1 K1 B4 72.1(2) . .
O11 K1 B4 26.25(18) . .
O16 K1 B4 88.1(2) . .
Li2 K1 B4 57.8(4) . .
B7 K1 B4 113.6(2) 2_655 .
O2 K1 Li3 84.7(3) . .
O17 K1 Li3 151.4(3) 1_545 .
O10 K1 Li3 38.8(3) . .
O20 K1 Li3 63.1(3) 2_655 .
O19 K1 Li3 54.7(3) 2_665 .
O1 K1 Li3 39.1(3) . .
O11 K1 Li3 86.0(3) . .
O16 K1 Li3 147.3(3) . .
Li2 K1 Li3 104.8(5) . .
B7 K1 Li3 64.5(4) 2_655 .
B4 K1 Li3 59.9(3) . .
O4 K2 O6 130.12(19) . 1_565
O4 K2 O22 114.01(19) . .
O6 K2 O22 110.79(17) 1_565 .
O4 K2 O25 97.69(19) . .
O6 K2 O25 122.63(17) 1_565 .
O22 K2 O25 61.65(16) . .
O4 K2 O5 158.63(19) . 1_565
O6 K2 O5 47.48(16) 1_565 1_565
O22 K2 O5 81.44(16) . 1_565
O25 K2 O5 76.13(16) . 1_565
O4 K2 O14 100.74(18) . .
O6 K2 O14 72.61(15) 1_565 .
O22 K2 O14 72.82(16) . .
O25 K2 O14 134.47(17) . .
O5 K2 O14 97.92(15) 1_565 .
O4 K2 B8 139.3(2) . .
O6 K2 B8 87.3(2) 1_565 .
O22 K2 B8 25.32(18) . .
O25 K2 B8 66.2(2) . .
O5 K2 B8 57.11(19) 1_565 .
O14 K2 B8 72.8(2) . .
O4 K2 B2 141.9(2) . 1_565
O6 K2 B2 25.31(19) 1_565 1_565
O22 K2 B2 103.9(2) . 1_565
O25 K2 B2 97.6(2) . 1_565
O5 K2 B2 25.66(19) 1_565 1_565
O14 K2 B2 92.87(19) . 1_565
B8 K2 B2 78.7(2) . 1_565
O4 K2 O19 64.57(17) . .
O6 K2 O19 102.29(16) 1_565 .
O22 K2 O19 128.82(18) . .
O25 K2 O19 67.81(17) . .
O5 K2 O19 94.37(16) 1_565 .
O14 K2 O19 156.73(18) . .
B8 K2 O19 130.2(2) . .
B2 K2 O19 89.71(19) 1_565 .
O4 K2 B9 75.5(2) . .
O6 K2 B9 146.8(2) 1_565 .
O22 K2 B9 63.81(19) . .
O25 K2 B9 24.40(17) . .
O5 K2 B9 100.47(19) 1_565 .
O14 K2 B9 129.2(2) . .
B8 K2 B9 78.5(2) . .
B2 K2 B9 121.6(2) 1_565 .
O19 K2 B9 67.0(2) . .
O4 K2 B2 23.2(2) . .
O6 K2 B2 141.6(2) 1_565 .
O22 K2 B2 92.4(2) . .
O25 K2 B2 95.1(2) . .
O5 K2 B2 170.9(2) 1_565 .
O14 K2 B2 86.56(19) . .
B8 K2 B2 117.5(2) . .
B2 K2 B2 162.7(3) 1_565 .
O19 K2 B2 84.22(18) . .
B9 K2 B2 70.7(2) . .
O4 K2 B5 79.6(2) . .
O6 K2 B5 95.09(19) 1_565 .
O22 K2 B5 71.49(19) . .
O25 K2 B5 127.2(2) . .
O5 K2 B5 120.64(19) 1_565 .
O14 K2 B5 24.13(17) . .
B8 K2 B5 82.0(2) . .
B2 K2 B5 116.8(2) 1_565 .
O19 K2 B5 143.4(2) . .
B9 K2 B5 112.1(2) . .
B2 K2 B5 62.9(2) . .
O26 K3 O23 177.43(19) . 4_664
O26 K3 O7 64.60(16) . 4_654
O23 K3 O7 115.63(17) 4_664 4_654
O26 K3 O25 51.84(16) . .
O23 K3 O25 127.19(17) 4_664 .
O7 K3 O25 114.81(17) 4_654 .
O26 K3 O13 86.51(18) . 4_654
O23 K3 O13 95.91(17) 4_664 4_654
O7 K3 O13 65.60(16) 4_654 4_654
O25 K3 O13 118.42(17) . 4_654
O26 K3 O14 114.71(18) . 4_654
O23 K3 O14 67.68(16) 4_664 4_654
O7 K3 O14 113.68(17) 4_654 4_654
O25 K3 O14 104.78(16) . 4_654
O13 K3 O14 48.89(16) 4_654 4_654
O26 K3 O21 97.21(17) . 1_565
O23 K3 O21 80.37(17) 4_664 1_565
O7 K3 O21 115.79(17) 4_654 1_565
O25 K3 O21 64.50(16) . 1_565
O13 K3 O21 176.28(19) 4_654 1_565
O14 K3 O21 128.96(17) 4_654 1_565
O26 K3 O3 116.86(17) . 4_664
O23 K3 O3 62.84(16) 4_664 4_664
O7 K3 O3 178.02(19) 4_654 4_664
O25 K3 O3 66.33(16) . 4_664
O13 K3 O3 115.49(17) 4_654 4_664
O14 K3 O3 67.16(16) 4_654 4_664
O21 K3 O3 63.01(16) 1_565 4_664
O26 K3 O22 131.02(17) . 4_654
O23 K3 O22 49.98(15) 4_664 4_654
O7 K3 O22 68.07(16) 4_654 4_654
O25 K3 O22 177.11(19) . 4_654
O13 K3 O22 62.69(16) 4_654 4_654
O14 K3 O22 73.83(17) 4_654 4_654
O21 K3 O22 114.28(17) 1_565 4_654
O3 K3 O22 110.79(17) 4_664 4_654
O26 K3 B9 26.9(2) . .
O23 K3 B9 152.7(2) 4_664 .
O7 K3 B9 91.5(2) 4_654 .
O25 K3 B9 26.53(19) . .
O13 K3 B9 98.2(2) 4_654 .
O14 K3 B9 105.4(2) 4_654 .
O21 K3 B9 85.3(2) 1_565 .
O3 K3 B9 90.0(2) 4_664 .
O22 K3 B9 156.1(2) 4_654 .
O26 K3 O19 65.88(18) . .
O23 K3 O19 111.67(19) 4_664 .
O7 K3 O19 70.03(18) 4_654 .
O25 K3 O19 72.5(2) . .
O13 K3 O19 134.61(18) 4_654 .
O14 K3 O19 176.2(2) 4_654 .
O21 K3 O19 47.65(16) 1_565 .
O3 K3 O19 109.16(18) 4_664 .
O22 K3 O19 108.7(2) 4_654 .
B9 K3 O19 73.5(2) . .
O26 K3 Li1 134.8(4) . 4_664
O23 K3 Li1 43.2(4) 4_664 4_664
O7 K3 Li1 138.1(4) 4_654 4_664
O25 K3 Li1 87.6(4) . 4_664
O13 K3 Li1 135.7(4) 4_654 4_664
O14 K3 Li1 91.9(3) 4_654 4_664
O21 K3 Li1 40.9(3) 1_565 4_664
O3 K3 Li1 40.0(3) 4_664 4_664
O22 K3 Li1 89.9(4) 4_654 4_664
B9 K3 Li1 113.9(4) . 4_664
O19 K3 Li1 85.4(3) . 4_664
B1 O1 Li3 136.7(7) . .
B1 O1 Tb6 92.3(5) . .
Li3 O1 Tb6 93.2(5) . .
B1 O1 Tb1 126.0(5) . 1_545
Li3 O1 Tb1 96.2(5) . 1_545
Tb6 O1 Tb1 94.80(18) . 1_545
B1 O1 K1 89.0(5) . .
Li3 O1 K1 78.0(5) . .
Tb6 O1 K1 168.3(2) . .
Tb1 O1 K1 93.77(17) 1_545 .
B1 O2 Li2 138.1(7) . .
B1 O2 Tb4 123.5(5) . 1_545
Li2 O2 Tb4 97.9(6) . 1_545
B1 O2 Tb3 91.1(5) . 4_655
Li2 O2 Tb3 91.8(5) . 4_655
Tb4 O2 Tb3 94.48(17) 1_545 4_655
B1 O2 K1 92.3(5) . .
Li2 O2 K1 78.3(4) . .
Tb4 O2 K1 92.80(17) 1_545 .
Tb3 O2 K1 168.5(2) 4_655 .
B1 O3 Li1 169.5(8) . .
B1 O3 Tb3 92.3(5) . 4_655
Li1 O3 Tb3 84.0(5) . 4_655
B1 O3 Tb6 91.0(5) . .
Li1 O3 Tb6 92.6(5) . .
Tb3 O3 Tb6 176.6(3) 4_655 .
B1 O3 K3 116.0(5) . 4_645
Li1 O3 K3 74.0(6) . 4_645
Tb3 O3 K3 89.77(18) 4_655 4_645
Tb6 O3 K3 89.43(18) . 4_645
B2 O4 Tb2 116.6(5) . .
B2 O4 K2 107.4(5) . .
Tb2 O4 K2 107.0(2) . .
B2 O4 K1 158.5(5) . 2_664
Tb2 O4 K1 84.22(17) . 2_664
K2 O4 K1 68.31(14) . 2_664
B2 O5 Tb3 135.3(5) . .
B2 O5 Tb7 123.0(5) . .
Tb3 O5 Tb7 97.5(2) . .
B2 O5 K2 85.6(4) . 1_545
Tb3 O5 K2 86.20(19) . 1_545
Tb7 O5 K2 124.6(2) . 1_545
B2 O6 Tb6 117.8(5) . .
B2 O6 Tb5 104.5(5) . 2_664
Tb6 O6 Tb5 101.2(2) . 2_664
B2 O6 K2 92.3(5) . 1_545
Tb6 O6 K2 88.63(19) . 1_545
Tb5 O6 K2 153.2(2) 2_664 1_545
B3 O7 Li1 154.4(9) . .
B3 O7 Tb7 90.8(5) . .
Li1 O7 Tb7 87.7(6) . .
B3 O7 Tb2 92.7(5) . 4_655
Li1 O7 Tb2 89.0(6) . 4_655
Tb7 O7 Tb2 176.4(3) . 4_655
B3 O7 K3 117.9(5) . 4_655
Li1 O7 K3 87.7(7) . 4_655
Tb7 O7 K3 89.89(18) . 4_655
Tb2 O7 K3 88.54(17) 4_655 4_655
B3 O8 Li3 138.0(7) . 3_565
B3 O8 Tb5 91.0(5) . 4_654
Li3 O8 Tb5 88.9(5) 3_565 4_654
B3 O8 Tb1 133.4(5) . 3_565
Li3 O8 Tb1 88.4(5) 3_565 3_565
Tb5 O8 Tb1 94.45(19) 4_654 3_565
B3 O8 Tb2 90.1(5) . 4_655
Li3 O8 Tb2 86.4(5) 3_565 4_655
Tb5 O8 Tb2 174.0(3) 4_654 4_655
Tb1 O8 Tb2 89.05(18) 3_565 4_655
B3 O9 Li2 130.7(7) . 4_654
B3 O9 Tb7 90.3(4) . .
Li2 O9 Tb7 84.5(4) 4_654 .
B3 O9 Tb5 92.7(4) . 4_654
Li2 O9 Tb5 90.1(4) 4_654 4_654
Tb7 O9 Tb5 174.6(3) . 4_654
B3 O9 Tb4 143.4(5) . 4_654
Li2 O9 Tb4 85.9(5) 4_654 4_654
Tb7 O9 Tb4 92.15(17) . 4_654
Tb5 O9 Tb4 88.05(16) 4_654 4_654
B4 O10 Li3 135.8(7) . .
B4 O10 Tb2 131.6(5) . 2_665
Li3 O10 Tb2 92.4(5) . 2_665
B4 O10 Tb1 89.0(4) . .
Li3 O10 Tb1 90.7(5) . .
Tb2 O10 Tb1 95.24(19) 2_665 .
B4 O10 K1 90.4(4) . .
Li3 O10 K1 79.8(5) . .
Tb2 O10 K1 95.87(18) 2_665 .
Tb1 O10 K1 165.7(2) . .
B4 O11 Li2 122.7(7) . .
B4 O11 Tb5 138.5(5) . .
Li2 O11 Tb5 98.6(5) . .
B4 O11 Tb4 90.5(5) . .
Li2 O11 Tb4 90.2(5) . .
Tb5 O11 Tb4 93.53(19) . .
B4 O11 K1 87.0(5) . .
Li2 O11 K1 75.1(5) . .
Tb5 O11 K1 101.2(2) . .
Tb4 O11 K1 160.5(2) . .
B4 O12 Tb1 94.0(4) . .
B4 O12 Tb4 96.7(4) . .
Tb1 O12 Tb4 159.4(3) . .
B4 O12 K1 95.2(5) . 1_565
Tb1 O12 K1 82.53(17) . 1_565
Tb4 O12 K1 79.02(17) . 1_565
B5 O13 Tb7 145.9(6) . .
B5 O13 Tb6 92.9(5) . .
Tb7 O13 Tb6 108.2(2) . .
B5 O13 Li1 135.8(7) . .
Tb7 O13 Li1 76.0(4) . .
Tb6 O13 Li1 78.6(4) . .
B5 O13 K3 88.2(5) . 4_655
Tb7 O13 K3 90.57(19) . 4_655
Tb6 O13 K3 142.4(3) . 4_655
Li1 O13 K3 74.7(5) . 4_655
B5 O14 Tb6 171.8(6) . 1_565
B5 O14 Tb1 90.2(5) . .
Tb6 O14 Tb1 96.5(2) 1_565 .
B5 O14 K3 88.0(5) . 4_655
Tb6 O14 K3 91.56(19) 1_565 4_655
Tb1 O14 K3 127.7(2) . 4_655
B5 O14 K2 87.9(5) . .
Tb6 O14 K2 84.27(18) 1_565 .
Tb1 O14 K2 127.3(2) . .
K3 O14 K2 104.88(18) 4_655 .
B5 O15 Li3 155.9(6) . .
B5 O15 Tb6 92.7(4) . .
Li3 O15 Tb6 83.2(4) . .
B5 O15 Tb1 91.3(4) . .
Li3 O15 Tb1 84.0(4) . .
Tb6 O15 Tb1 157.0(3) . .
B5 O15 Tb5 121.7(5) . 2_664
Li3 O15 Tb5 82.4(4) . 2_664
Tb6 O15 Tb5 96.72(19) . 2_664
Tb1 O15 Tb5 100.44(19) . 2_664
B6 O16 Tb5 168.8(6) . .
B6 O16 Tb1 85.7(5) . 2_665
Tb5 O16 Tb1 94.9(2) . 2_665
B6 O16 K1 84.2(5) . .
Tb5 O16 K1 98.0(2) . .
Tb1 O16 K1 161.2(3) 2_665 .
B6 O17 Tb4 155.3(5) 1_565 .
B6 O17 Tb5 96.5(5) 1_565 .
Tb4 O17 Tb5 98.9(2) . .
B6 O17 K1 93.4(5) 1_565 1_565
Tb4 O17 K1 95.99(19) . 1_565
Tb5 O17 K1 118.5(2) . 1_565
B6 O18 Li3 153.4(7) 1_565 2_665
B6 O18 Tb1 98.7(5) 1_565 2_675
Li3 O18 Tb1 93.6(5) 2_665 2_675
B6 O18 Tb6 117.8(5) 1_565 2_665
Li3 O18 Tb6 85.9(5) 2_665 2_665
Tb1 O18 Tb6 88.39(17) 2_675 2_665
B6 O18 Tb5 85.2(4) 1_565 .
Li3 O18 Tb5 83.9(5) 2_665 .
Tb1 O18 Tb5 175.3(2) 2_675 .
Tb6 O18 Tb5 87.50(16) 2_665 .
B7 O19 Tb2 175.0(7) 1_565 .
B7 O19 K1 86.6(5) 1_565 2_664
Tb2 O19 K1 98.1(2) . 2_664
B7 O19 K3 86.1(5) 1_565 .
Tb2 O19 K3 89.6(2) . .
K1 O19 K3 168.0(3) 2_664 .
B7 O19 K2 91.9(5) 1_565 .
Tb2 O19 K2 91.7(2) . .
K1 O19 K2 66.76(18) 2_664 .
K3 O19 K2 104.0(2) . .
B7 O20 Tb1 153.5(5) . 2_664
B7 O20 Tb2 96.8(5) . .
Tb1 O20 Tb2 101.8(2) 2_664 .
B7 O20 K1 85.9(5) . 2_654
Tb1 O20 K1 98.0(2) 2_664 2_654
Tb2 O20 K1 126.1(2) . 2_654
B7 O21 Li1 131.3(8) . 4_654
B7 O21 Tb3 143.0(5) . .
Li1 O21 Tb3 83.6(6) 4_654 .
B7 O21 Tb2 91.3(4) . .
Li1 O21 Tb2 85.4(5) 4_654 .
Tb3 O21 Tb2 105.6(2) . .
B7 O21 K3 89.2(4) . 1_545
Li1 O21 K3 73.5(6) 4_654 1_545
Tb3 O21 K3 90.33(18) . 1_545
Tb2 O21 K3 152.0(3) . 1_545
B8 O22 Tb7 171.0(5) . .
B8 O22 Tb4 92.6(5) . 4_654
Tb7 O22 Tb4 94.06(19) . 4_654
B8 O22 K2 88.8(5) . .
Tb7 O22 K2 94.5(2) . .
Tb4 O22 K2 111.0(2) 4_654 .
B8 O22 K3 82.4(5) . 4_655
Tb7 O22 K3 88.61(18) . 4_655
Tb4 O22 K3 140.4(2) 4_654 4_655
K2 O22 K3 108.14(19) . 4_655
B8 O23 Li1 136.2(7) 1_545 .
B8 O23 Tb7 91.5(4) 1_545 .
Li1 O23 Tb7 82.3(5) . .
B8 O23 Tb6 136.0(5) 1_545 .
Li1 O23 Tb6 87.4(5) . .
Tb7 O23 Tb6 102.05(19) . .
B8 O23 K3 92.6(4) 1_545 4_645
Li1 O23 K3 77.4(5) . 4_645
Tb7 O23 K3 154.5(2) . 4_645
Tb6 O23 K3 92.38(17) . 4_645
B8 O24 Li2 159.4(7) 1_545 4_654
B8 O24 Tb7 91.2(4) 1_545 .
Li2 O24 Tb7 84.6(5) 4_654 .
B8 O24 Tb3 116.0(5) 1_545 .
Li2 O24 Tb3 84.2(5) 4_654 .
Tb7 O24 Tb3 90.55(18) . .
B8 O24 Tb4 95.2(4) 1_545 4_644
Li2 O24 Tb4 89.0(5) 4_654 4_644
Tb7 O24 Tb4 173.5(2) . 4_644
Tb3 O24 Tb4 87.77(17) . 4_644
B9 O25 Tb3 173.2(5) . 1_565
B9 O25 Tb4 90.1(5) . 4_654
Tb3 O25 Tb4 96.7(2) 1_565 4_654
B9 O25 K3 82.8(5) . .
Tb3 O25 K3 92.8(2) 1_565 .
Tb4 O25 K3 129.3(2) 4_654 .
B9 O25 K2 90.5(5) . .
Tb3 O25 K2 86.74(18) 1_565 .
Tb4 O25 K2 114.5(2) 4_654 .
K3 O25 K2 115.67(19) . .
B9 O26 Li1 143.8(7) . 4_654
B9 O26 Tb3 92.8(4) . .
Li1 O26 Tb3 76.3(4) 4_654 .
B9 O26 Tb2 134.6(5) . .
Li1 O26 Tb2 81.5(4) 4_654 .
Tb3 O26 Tb2 106.0(2) . .
B9 O26 K3 90.1(5) . .
Li1 O26 K3 83.1(5) 4_654 .
Tb3 O26 K3 148.7(2) . .
Tb2 O26 K3 93.81(18) . .
B9 O27 Li2 157.4(7) . 4_654
B9 O27 Tb4 91.2(4) . 4_654
Li2 O27 Tb4 88.0(5) 4_654 4_654
B9 O27 Tb7 121.4(5) . .
Li2 O27 Tb7 81.0(4) 4_654 .
Tb4 O27 Tb7 98.45(19) 4_654 .
B9 O27 Tb3 91.2(4) . .
Li2 O27 Tb3 83.7(5) 4_654 .
Tb4 O27 Tb3 163.7(3) 4_654 .
Tb7 O27 Tb3 94.02(19) . .
O1 B1 O2 126.6(8) . .
O1 B1 O3 116.7(7) . .
O2 B1 O3 116.7(7) . .
O1 B1 Tb6 58.4(4) . .
O2 B1 Tb6 174.9(6) . .
O3 B1 Tb6 58.3(4) . .
O1 B1 Tb3 173.9(6) . 4_655
O2 B1 Tb3 59.5(4) . 4_655
O3 B1 Tb3 57.2(4) . 4_655
Tb6 B1 Tb3 115.5(3) . 4_655
O1 B1 K1 65.4(4) . .
O2 B1 K1 61.9(4) . .
O3 B1 K1 169.6(5) . .
Tb6 B1 K1 122.6(3) . .
Tb3 B1 K1 120.5(3) 4_655 .
O4 B2 O6 120.0(8) . .
O4 B2 O5 123.1(7) . .
O6 B2 O5 116.9(7) . .
O4 B2 Tb5 73.2(5) . 2_664
O6 B2 Tb5 49.6(4) . 2_664
O5 B2 Tb5 156.9(5) . 2_664
O4 B2 K2 142.7(5) . 1_545
O6 B2 K2 62.4(4) . 1_545
O5 B2 K2 68.8(4) . 1_545
Tb5 B2 K2 109.2(3) 2_664 1_545
O4 B2 K2 49.4(4) . .
O6 B2 K2 127.4(5) . .
O5 B2 K2 94.1(5) . .
Tb5 B2 K2 85.3(2) 2_664 .
K2 B2 K2 162.7(3) 1_545 .
O8 B3 O7 120.9(7) . .
O8 B3 O9 119.7(7) . .
O7 B3 O9 119.4(7) . .
O8 B3 Tb7 175.5(6) . .
O7 B3 Tb7 59.6(4) . .
O9 B3 Tb7 60.0(4) . .
O8 B3 Tb5 60.8(4) . 4_654
O7 B3 Tb5 178.1(6) . 4_654
O9 B3 Tb5 58.9(4) . 4_654
Tb7 B3 Tb5 118.8(3) . 4_654
O8 B3 Tb2 61.9(4) . 4_655
O7 B3 Tb2 59.3(4) . 4_655
O9 B3 Tb2 175.2(6) . 4_655
Tb7 B3 Tb2 118.9(3) . 4_655
Tb5 B3 Tb2 122.3(3) 4_654 4_655
O10 B4 O12 118.2(7) . .
O10 B4 O11 125.6(8) . .
O12 B4 O11 116.1(7) . .
O10 B4 Tb1 62.2(4) . .
O12 B4 Tb1 56.9(4) . .
O11 B4 Tb1 167.1(6) . .
O10 B4 Tb4 171.4(6) . .
O12 B4 Tb4 55.2(4) . .
O11 B4 Tb4 61.1(4) . .
Tb1 B4 Tb4 110.2(3) . .
O10 B4 K1 63.7(4) . .
O12 B4 K1 157.9(6) . .
O11 B4 K1 66.8(4) . .
Tb1 B4 K1 124.1(3) . .
Tb4 B4 K1 124.6(3) . .
O14 B5 O13 125.9(8) . .
O14 B5 O15 117.7(7) . .
O13 B5 O15 116.3(7) . .
O14 B5 Tb1 61.0(4) . .
O13 B5 Tb1 161.6(6) . .
O15 B5 Tb1 58.9(4) . .
O14 B5 Tb6 173.6(6) . .
O13 B5 Tb6 58.5(4) . .
O15 B5 Tb6 57.9(4) . .
Tb1 B5 Tb6 113.2(3) . .
O14 B5 K3 66.8(4) . 4_655
O13 B5 K3 66.5(4) . 4_655
O15 B5 K3 148.0(5) . 4_655
Tb1 B5 K3 107.5(3) . 4_655
Tb6 B5 K3 114.2(3) . 4_655
O14 B5 K2 67.9(4) . .
O13 B5 K2 90.0(5) . .
O15 B5 K2 117.3(5) . .
Tb1 B5 K2 108.0(3) . .
Tb6 B5 K2 117.8(3) . .
K3 B5 K2 94.1(2) 4_655 .
O16 B6 O18 119.5(8) . 1_545
O16 B6 O17 122.9(8) . 1_545
O18 B6 O17 117.6(7) 1_545 1_545
O16 B6 Tb5 159.4(6) . 1_545
O18 B6 Tb5 66.5(4) 1_545 1_545
O17 B6 Tb5 55.3(4) 1_545 1_545
O16 B6 Tb1 67.7(5) . 2_665
O18 B6 Tb1 54.3(4) 1_545 2_665
O17 B6 Tb1 161.6(6) 1_545 2_665
Tb5 B6 Tb1 120.8(3) 1_545 2_665
O16 B6 K1 70.8(5) . .
O18 B6 K1 148.5(6) 1_545 .
O17 B6 K1 60.9(4) 1_545 .
Tb5 B6 K1 94.3(2) 1_545 .
Tb1 B6 K1 135.7(3) 2_665 .
O19 B7 O20 121.5(7) 1_545 .
O19 B7 O21 123.7(7) 1_545 .
O20 B7 O21 114.7(7) . .
O19 B7 Tb2 169.6(7) 1_545 .
O20 B7 Tb2 54.9(4) . .
O21 B7 Tb2 60.1(4) . .
O19 B7 K1 67.6(5) 1_545 2_654
O20 B7 K1 67.5(4) . 2_654
O21 B7 K1 137.0(6) . 2_654
Tb2 B7 K1 102.9(3) . 2_654
O19 B7 K3 69.3(5) 1_545 1_545
O20 B7 K3 148.7(6) . 1_545
O21 B7 K3 65.3(4) . 1_545
Tb2 B7 K3 119.2(3) . 1_545
K1 B7 K3 135.9(3) 2_654 1_545
O19 B7 K2 66.0(5) 1_545 1_545
O20 B7 K2 117.8(5) . 1_545
O21 B7 K2 85.1(4) . 1_545
Tb2 B7 K2 106.2(3) . 1_545
K1 B7 K2 60.61(16) 2_654 1_545
K3 B7 K2 93.5(2) 1_545 1_545
O22 B8 O23 125.0(7) . 1_565
O22 B8 O24 117.0(7) . 1_565
O23 B8 O24 117.9(7) 1_565 1_565
O22 B8 Tb7 170.5(6) . 1_565
O23 B8 Tb7 59.4(4) 1_565 1_565
O24 B8 Tb7 58.8(4) 1_565 1_565
O22 B8 Tb4 60.7(4) . 4_654
O23 B8 Tb4 171.6(6) 1_565 4_654
O24 B8 Tb4 57.2(4) 1_565 4_654
Tb7 B8 Tb4 116.0(3) 1_565 4_654
O22 B8 K3 71.9(4) . 4_655
O23 B8 K3 61.2(4) 1_565 4_655
O24 B8 K3 152.1(6) 1_565 4_655
Tb7 B8 K3 116.0(3) 1_565 4_655
Tb4 B8 K3 119.2(3) 4_654 4_655
O22 B8 K2 65.9(4) . .
O23 B8 K2 93.2(5) 1_565 .
O24 B8 K2 109.3(5) 1_565 .
Tb7 B8 K2 106.5(3) 1_565 .
Tb4 B8 K2 94.9(3) 4_654 .
K3 B8 K2 98.5(2) 4_655 .
O25 B9 O26 126.7(8) . .
O25 B9 O27 116.5(7) . .
O26 B9 O27 116.7(7) . .
O25 B9 Tb4 60.7(4) . 4_654
O26 B9 Tb4 161.8(6) . 4_654
O27 B9 Tb4 58.2(4) . 4_654
O25 B9 Tb3 174.9(6) . .
O26 B9 Tb3 58.2(4) . .
O27 B9 Tb3 58.5(4) . .
Tb4 B9 Tb3 114.9(3) 4_654 .
O25 B9 K3 70.6(5) . .
O26 B9 K3 63.0(4) . .
O27 B9 K3 148.7(6) . .
Tb4 B9 K3 111.3(3) 4_654 .
Tb3 B9 K3 114.2(3) . .
O25 B9 K2 65.1(4) . .
O26 B9 K2 101.1(5) . .
O27 B9 K2 107.0(5) . .
Tb4 B9 K2 97.0(3) 4_654 .
Tb3 B9 K2 114.2(3) . .
K3 B9 K2 103.5(2) . .
O7 Li1 O3 163.7(12) . .
O7 Li1 O21 97.0(7) . 4_655
O3 Li1 O21 94.6(7) . 4_655
O7 Li1 O23 95.9(8) . .
O3 Li1 O23 88.7(7) . .
O21 Li1 O23 117.5(10) 4_655 .
O7 Li1 O26 85.4(7) . 4_655
O3 Li1 O26 87.1(8) . 4_655
O21 Li1 O26 73.1(6) 4_655 4_655
O23 Li1 O26 168.9(10) . 4_655
O7 Li1 O13 84.8(7) . .
O3 Li1 O13 82.3(6) . .
O21 Li1 O13 172.7(11) 4_655 .
O23 Li1 O13 69.2(5) . .
O26 Li1 O13 100.0(8) 4_655 .
O7 Li1 Tb3 130.2(8) . 4_655
O3 Li1 Tb3 52.1(4) . 4_655
O21 Li1 Tb3 51.3(4) 4_655 4_655
O23 Li1 Tb3 131.1(7) . 4_655
O26 Li1 Tb3 51.9(4) 4_655 4_655
O13 Li1 Tb3 122.5(7) . 4_655
O7 Li1 Tb7 52.4(4) . .
O3 Li1 Tb7 121.8(7) . .
O21 Li1 Tb7 139.3(8) 4_655 .
O23 Li1 Tb7 52.6(4) . .
O26 Li1 Tb7 122.1(7) 4_655 .
O13 Li1 Tb7 46.6(3) . .
Tb3 Li1 Tb7 168.7(8) 4_655 .
O7 Li1 K3 129.5(10) . 4_645
O3 Li1 K3 66.1(5) . 4_645
O21 Li1 K3 65.6(5) 4_655 4_645
O23 Li1 K3 59.5(5) . 4_645
O26 Li1 K3 127.4(7) 4_655 4_645
O13 Li1 K3 118.6(6) . 4_645
Tb3 Li1 K3 76.7(4) 4_655 4_645
Tb7 Li1 K3 110.5(7) . 4_645
O7 Li1 Tb2 52.9(4) . 4_655
O3 Li1 Tb2 129.3(8) . 4_655
O21 Li1 Tb2 52.8(4) 4_655 4_655
O23 Li1 Tb2 138.4(8) . 4_655
O26 Li1 Tb2 49.8(3) 4_655 4_655
O13 Li1 Tb2 124.7(7) . 4_655
Tb3 Li1 Tb2 78.2(4) 4_655 4_655
Tb7 Li1 Tb2 105.3(5) . 4_655
K3 Li1 Tb2 115.9(6) 4_645 4_655
O7 Li1 Tb6 126.7(8) . .
O3 Li1 Tb6 47.4(4) . .
O21 Li1 Tb6 133.3(7) 4_655 .
O23 Li1 Tb6 50.2(4) . .
O26 Li1 Tb6 120.7(7) 4_655 .
O13 Li1 Tb6 47.9(3) . .
Tb3 Li1 Tb6 99.4(4) 4_655 .
Tb7 Li1 Tb6 75.1(4) . .
K3 Li1 Tb6 73.1(4) 4_645 .
Tb2 Li1 Tb6 169.4(8) 4_655 .
O7 Li1 K3 57.2(5) . 4_655
O3 Li1 K3 107.0(8) . 4_655
O21 Li1 K3 118.6(7) 4_655 4_655
O23 Li1 K3 119.6(7) . 4_655
O26 Li1 K3 52.3(4) 4_655 4_655
O13 Li1 K3 56.6(4) . 4_655
Tb3 Li1 K3 101.1(6) 4_655 4_655
Tb7 Li1 K3 70.7(4) . 4_655
K3 Li1 K3 172.7(6) 4_645 4_655
Tb2 Li1 K3 69.9(4) 4_655 4_655
Tb6 Li1 K3 100.7(5) . 4_655
O2 Li2 O11 106.4(8) . .
O2 Li2 O24 79.8(7) . 4_655
O11 Li2 O24 171.2(9) . 4_655
O2 Li2 O9 168.6(8) . 4_655
O11 Li2 O9 78.7(7) . 4_655
O24 Li2 O9 94.1(6) 4_655 4_655
O2 Li2 O27 90.8(7) . 4_655
O11 Li2 O27 91.9(8) . 4_655
O24 Li2 O27 81.6(5) 4_655 4_655
O9 Li2 O27 78.7(6) 4_655 4_655
O2 Li2 K1 63.1(4) . .
O11 Li2 K1 65.6(4) . .
O24 Li2 K1 123.2(8) 4_655 .
O9 Li2 K1 127.9(6) 4_655 .
O27 Li2 K1 136.0(7) 4_655 .
O2 Li2 Tb7 117.9(6) . 4_655
O11 Li2 Tb7 119.5(7) . 4_655
O24 Li2 Tb7 51.7(3) 4_655 4_655
O9 Li2 Tb7 51.7(3) 4_655 4_655
O27 Li2 Tb7 51.0(3) 4_655 4_655
K1 Li2 Tb7 172.6(7) . 4_655
O2 Li2 Tb3 50.0(4) . 4_655
O11 Li2 Tb3 125.7(8) . 4_655
O24 Li2 Tb3 53.5(4) 4_655 4_655
O9 Li2 Tb3 118.7(6) 4_655 4_655
O27 Li2 Tb3 49.6(3) 4_655 4_655
K1 Li2 Tb3 112.9(5) . 4_655
Tb7 Li2 Tb3 69.2(3) 4_655 4_655
O2 Li2 Tb4 121.7(8) . .
O11 Li2 Tb4 51.8(5) . .
O24 Li2 Tb4 119.8(6) 4_655 .
O9 Li2 Tb4 53.3(4) 4_655 .
O27 Li2 Tb4 46.9(4) 4_655 .
K1 Li2 Tb4 116.2(5) . .
Tb7 Li2 Tb4 70.0(3) 4_655 .
Tb3 Li2 Tb4 95.6(4) 4_655 .
O2 Li2 Tb5 140.7(6) . .
O11 Li2 Tb5 44.2(4) . .
O24 Li2 Tb5 133.3(7) 4_655 .
O9 Li2 Tb5 49.4(4) 4_655 .
O27 Li2 Tb5 111.8(7) 4_655 .
K1 Li2 Tb5 78.9(3) . .
Tb7 Li2 Tb5 101.1(5) 4_655 .
Tb3 Li2 Tb5 161.3(6) 4_655 .
Tb4 Li2 Tb5 65.8(3) . .
O2 Li2 Tb4 46.3(4) . 1_545
O11 Li2 Tb4 137.9(7) . 1_545
O24 Li2 Tb4 50.9(4) 4_655 1_545
O9 Li2 Tb4 135.2(8) 4_655 1_545
O27 Li2 Tb4 115.5(6) 4_655 1_545
K1 Li2 Tb4 72.6(4) . 1_545
Tb7 Li2 Tb4 102.6(5) 4_655 1_545
Tb3 Li2 Tb4 66.5(3) 4_655 1_545
Tb4 Li2 Tb4 162.1(5) . 1_545
Tb5 Li2 Tb4 132.1(5) . 1_545
O10 Li3 O8 82.4(6) . 3_465
O10 Li3 O1 99.3(7) . .
O8 Li3 O1 164.6(10) 3_465 .
O10 Li3 O18 172.6(10) . 2_664
O8 Li3 O18 99.3(7) 3_465 2_664
O1 Li3 O18 77.2(5) . 2_664
O10 Li3 O15 90.6(6) . .
O8 Li3 O15 77.3(6) 3_465 .
O1 Li3 O15 87.3(6) . .
O18 Li3 O15 82.7(6) 2_664 .
O10 Li3 K1 61.4(5) . .
O8 Li3 K1 129.4(7) 3_465 .
O1 Li3 K1 62.9(4) . .
O18 Li3 K1 121.2(6) 2_664 .
O15 Li3 K1 132.3(6) . .
O10 Li3 Tb2 48.5(4) . 2_665
O8 Li3 Tb2 54.1(4) 3_465 2_665
O1 Li3 Tb2 137.0(7) . 2_665
O18 Li3 Tb2 137.9(7) 2_664 2_665
O15 Li3 Tb2 115.9(5) . 2_665
K1 Li3 Tb2 75.3(4) . 2_665
O10 Li3 Tb6 119.0(7) . .
O8 Li3 Tb6 118.4(7) 3_465 .
O1 Li3 Tb6 47.5(4) . .
O18 Li3 Tb6 53.8(4) 2_664 .
O15 Li3 Tb6 48.5(3) . .
K1 Li3 Tb6 110.1(4) . .
Tb2 Li3 Tb6 163.2(6) 2_665 .
O10 Li3 Tb5 121.4(6) . 2_664
O8 Li3 Tb5 52.1(4) 3_465 2_664
O1 Li3 Tb5 116.1(7) . 2_664
O18 Li3 Tb5 56.1(4) 2_664 2_664
O15 Li3 Tb5 49.5(3) . 2_664
K1 Li3 Tb5 177.2(6) . 2_664
Tb2 Li3 Tb5 106.1(4) 2_665 2_664
Tb6 Li3 Tb5 69.3(4) . 2_664
O10 Li3 Tb1 51.0(4) . .
O8 Li3 Tb1 52.8(4) 3_465 .
O1 Li3 Tb1 116.8(7) . .
O18 Li3 Tb1 124.7(7) 2_664 .
O15 Li3 Tb1 48.1(3) . .
K1 Li3 Tb1 111.6(5) . .
Tb2 Li3 Tb1 68.7(3) 2_665 .
Tb6 Li3 Tb1 94.7(5) . .
Tb5 Li3 Tb1 71.2(3) 2_664 .
O10 Li3 Tb1 133.4(7) . 1_545
O8 Li3 Tb1 139.8(7) 3_465 1_545
O1 Li3 Tb1 46.6(3) . 1_545
O18 Li3 Tb1 47.9(3) 2_664 1_545
O15 Li3 Tb1 113.3(5) . 1_545
K1 Li3 Tb1 73.5(3) . 1_545
Tb2 Li3 Tb1 130.8(6) 2_665 1_545
Tb6 Li3 Tb1 65.4(3) . 1_545
Tb5 Li3 Tb1 103.9(4) 2_664 1_545
Tb1 Li3 Tb1 159.6(6) . 1_545

loop_
_geom_bond_atom_site_label_1
_geom_bond_atom_site_label_2
_geom_bond_distance
_geom_bond_site_symmetry_2
Tb1 O20 2.254(5) 2_665
Tb1 O12 2.379(6) .
Tb1 O15 2.410(5) .
Tb1 O1 2.427(5) 1_565
Tb1 O14 2.462(6) .
Tb1 O18 2.470(5) 2_674
Tb1 O10 2.504(5) .
Tb1 O8 2.569(6) 3_465
Tb1 O16 2.788(7) 2_664
Tb1 B5 2.813(8) .
Tb1 B4 2.832(8) .
Tb1 B6 3.005(9) 2_664
Tb2 O19 2.221(6) .
Tb2 O4 2.339(6) .
Tb2 O10 2.372(5) 2_664
Tb2 O20 2.386(6) .
Tb2 O26 2.428(5) .
Tb2 O7 2.508(6) 4_654
Tb2 O21 2.511(6) .
Tb2 O8 2.569(5) 4_654
Tb2 B7 2.895(9) .
Tb2 B3 2.914(9) 4_654
Tb2 Li1 3.144(16) 4_654
Tb2 Li3 3.164(15) 2_664
Tb3 O5 2.269(5) .
Tb3 O25 2.280(5) 1_545
Tb3 O21 2.320(6) .
Tb3 O3 2.343(6) 4_654
Tb3 O26 2.395(6) .
Tb3 O27 2.400(5) .
Tb3 O2 2.401(5) 4_654
Tb3 O24 2.533(6) .
Tb3 B1 2.785(9) 4_654
Tb3 B9 2.813(8) .
Tb3 Li1 2.955(18) 4_654
Tb3 Li2 3.133(16) 4_654
Tb4 O17 2.249(5) .
Tb4 O27 2.368(5) 4_655
Tb4 O2 2.394(5) 1_565
Tb4 O12 2.404(6) .
Tb4 O25 2.431(6) 4_655
Tb4 O11 2.545(6) .
Tb4 O24 2.546(5) 4_665
Tb4 O9 2.604(5) 4_655
Tb4 O22 2.634(6) 4_655
Tb4 B9 2.787(9) 4_655
Tb4 B4 2.907(9) .
Tb4 B8 3.017(9) 4_655
Tb5 O16 2.263(6) .
Tb5 O11 2.301(5) .
Tb5 O6 2.400(6) 2_665
Tb5 O17 2.402(6) .
Tb5 O15 2.455(6) 2_665
Tb5 O9 2.481(5) 4_655
Tb5 O8 2.525(5) 4_655
Tb5 O18 2.671(5) .
Tb5 B3 2.893(9) 4_655
Tb5 B6 2.902(9) 1_565
Tb5 B2 3.052(9) 2_665
Tb5 Li3 3.201(17) 2_665
Tb6 O14 2.257(5) 1_545
Tb6 O6 2.303(5) .
Tb6 O3 2.357(6) .
Tb6 O1 2.360(5) .
Tb6 O15 2.407(5) .
Tb6 O13 2.424(6) .
Tb6 O23 2.461(6) .
Tb6 O18 2.583(6) 2_664
Tb6 B1 2.769(9) .
Tb6 B5 2.839(9) .
Tb6 Li3 3.193(16) .
Tb6 Li1 3.201(16) .
Tb7 O13 2.261(6) .
Tb7 O22 2.290(5) .
Tb7 O7 2.396(6) .
Tb7 O27 2.400(5) .
Tb7 O5 2.401(6) .
Tb7 O9 2.406(5) .
Tb7 O24 2.407(5) .
Tb7 O23 2.422(5) .
Tb7 B3 2.778(9) .
Tb7 B8 2.812(9) 1_545
Tb7 Li1 3.022(18) .
Tb7 Li2 3.052(14) 4_654
K1 O2 2.775(5) .
K1 O17 2.779(6) 1_545
K1 O10 2.798(6) .
K1 O20 2.846(6) 2_655
K1 O19 2.846(7) 2_665
K1 O1 2.857(5) .
K1 O11 2.872(6) .
K1 O16 3.013(8) .
K1 Li2 3.047(14) .
K1 B7 3.073(9) 2_655
K1 B4 3.121(9) .
K1 Li3 3.137(17) .
K2 O4 2.625(7) .
K2 O6 2.855(6) 1_565
K2 O22 2.897(6) .
K2 O25 2.979(6) .
K2 O5 3.010(7) 1_565
K2 O14 3.070(6) .
K2 B8 3.172(9) .
K2 B2 3.220(9) 1_565
K2 O19 3.254(9) .
K2 B9 3.284(9) .
K2 B2 3.296(9) .
K2 B5 3.311(9) .
K3 O26 2.685(6) .
K3 O23 2.722(5) 4_664
K3 O7 2.837(6) 4_654
K3 O25 2.865(6) .
K3 O13 2.919(6) 4_654
K3 O14 2.926(6) 4_654
K3 O21 2.928(6) 1_565
K3 O3 2.932(6) 4_664
K3 O22 2.974(6) 4_654
K3 B9 3.013(9) .
K3 O19 3.022(7) .
K3 Li1 3.08(2) 4_664
O1 B1 1.358(10) .
O1 Li3 2.023(15) .
O2 B1 1.366(10) .
O2 Li2 1.939(18) .
O3 B1 1.414(11) .
O3 Li1 2.060(17) .
O4 B2 1.359(10) .
O5 B2 1.399(10) .
O6 B2 1.377(10) .
O7 B3 1.371(10) .
O7 Li1 1.940(16) .
O8 B3 1.369(10) .
O8 Li3 2.017(15) 3_565
O9 B3 1.374(10) .
O9 Li2 2.121(18) 4_654
O10 B4 1.365(10) .
O10 Li3 1.997(16) .
O11 B4 1.382(10) .
O11 Li2 1.997(18) .
O12 B4 1.378(10) .
O13 B5 1.361(10) .
O13 Li1 2.624(19) .
O14 B5 1.354(10) .
O15 B5 1.398(10) .
O15 Li3 2.405(19) .
O16 B6 1.350(11) .
O17 B6 1.379(10) 1_565
O18 B6 1.378(10) 1_565
O18 Li3 2.073(16) 2_665
O19 B7 1.342(10) 1_565
O20 B7 1.383(9) .
O21 B7 1.386(10) .
O21 Li1 2.106(19) 4_654
O22 B8 1.357(10) .
O23 B8 1.369(10) 1_545
O23 Li1 2.16(2) .
O24 B8 1.405(10) 1_545
O24 Li2 2.116(18) 4_654
O25 B9 1.357(10) .
O26 B9 1.363(10) .
O26 Li1 2.39(2) 4_654
O27 B9 1.419(10) .
O27 Li2 2.297(17) 4_654
